data_7239110
loop_
_publ_author_name
'Wu, Tong'
'Lin, Yue-Jian'
'Jin, Guo-Xin'

_publ_section_title
;
 Size recognition and optical unloading of polyaromatic compounds based on
 a coordination box containing face-to-face olefin bonds
;
_journal_issue 29
_journal_name_full 'RSC Advances'
_journal_page_first 11476
_journal_paper_doi 10.1039/c3ra42075b
_journal_volume 3
_journal_year 2013
_chemical_formula_sum 'C102 H120 F12 N12 O18 Rh4 S4'
_chemical_formula_weight 2569.98
_space_group_IT_number 14
_space_group_name_Hall '-P 2ybc'
_space_group_name_H-M_alt 'P 1 21/c 1'
_symmetry_cell_setting monoclinic
_symmetry_space_group_name_H-M 'P 1 21/c 1'
_atom_sites_solution_hydrogens geom
_atom_sites_solution_primary direct
_atom_sites_solution_secondary difmap
_audit_creation_method SHELXL-97
_cell_angle_alpha 90.00
_cell_angle_beta 93.2030(10)
_cell_angle_gamma 90.00
_cell_formula_units_Z 2
_cell_length_a 21.7946(17)
_cell_length_b 14.4951(11)
_cell_length_c 17.2969(13)
_cell_measurement_reflns_used 9921
_cell_measurement_temperature 296(2)
_cell_measurement_theta_max 27.80
_cell_measurement_theta_min 2.34
_cell_volume 5455.8(7)
_computing_cell_refinement 'Bruker SAINT'
_computing_data_collection 'Bruker APEX2'
_computing_data_reduction 'Bruker SAINT'
_computing_molecular_graphics 'Bruker SHELXTL'
_computing_publication_material 'Bruker SHELXTL'
_computing_structure_refinement 'SHELXL-97 (Sheldrick, 1997)'
_computing_structure_solution 'SHELXS-97 (Sheldrick, 1990)'
_diffrn_ambient_temperature 296(2)
_diffrn_measured_fraction_theta_full 0.992
_diffrn_measured_fraction_theta_max 0.992
_diffrn_measurement_device_type 'Bruker APEX-II CCD'
_diffrn_measurement_method '\f and \w scans'
_diffrn_radiation_monochromator graphite
_diffrn_radiation_source 'fine-focus sealed tube'
_diffrn_radiation_type MoK\a
_diffrn_radiation_wavelength 0.71073
_diffrn_reflns_av_R_equivalents 0.0314
_diffrn_reflns_av_sigmaI/netI 0.0360
_diffrn_reflns_limit_h_max 28
_diffrn_reflns_limit_h_min -28
_diffrn_reflns_limit_k_max 18
_diffrn_reflns_limit_k_min -15
_diffrn_reflns_limit_l_max 22
_diffrn_reflns_limit_l_min -22
_diffrn_reflns_number 39843
_diffrn_reflns_theta_full 27.82
_diffrn_reflns_theta_max 27.82
_diffrn_reflns_theta_min 0.94
_diffrn_standards_decay_% 4.38
_exptl_absorpt_coefficient_mu 0.762
_exptl_absorpt_correction_T_max 0.9209
_exptl_absorpt_correction_T_min 0.7256
_exptl_absorpt_correction_type multi-scan
_exptl_absorpt_process_details sadabs
_exptl_crystal_colour yellow
_exptl_crystal_density_diffrn 1.564
_exptl_crystal_density_method 'not measured'
_exptl_crystal_description sheet
_exptl_crystal_F_000 2624
_exptl_crystal_size_max 0.45
_exptl_crystal_size_mid 0.24
_exptl_crystal_size_min 0.11
_refine_diff_density_max 2.386
_refine_diff_density_min -1.249
_refine_diff_density_rms 0.129
_refine_ls_extinction_method none
_refine_ls_goodness_of_fit_ref 1.073
_refine_ls_hydrogen_treatment mixed
_refine_ls_matrix_type full
_refine_ls_number_parameters 709
_refine_ls_number_reflns 12847
_refine_ls_number_restraints 4
_refine_ls_restrained_S_all 1.074
_refine_ls_R_factor_all 0.0699
_refine_ls_R_factor_gt 0.0517
_refine_ls_shift/su_max 0.002
_refine_ls_shift/su_mean 0.000
_refine_ls_structure_factor_coef Fsqd
_refine_ls_weighting_details 'calc w=1/[\s^2^(Fo^2^)+(0.0805P)^2^+14.9130P] where P=(Fo^2^+2Fc^2^)/3'
_refine_ls_weighting_scheme calc
_refine_ls_wR_factor_gt 0.1419
_refine_ls_wR_factor_ref 0.1561
_reflns_number_gt 10235
_reflns_number_total 12847
_reflns_threshold_expression >2sigma(I)
_cod_data_source_file c3ra42075b.txt
_cod_data_source_block 1
_cod_depositor_comments
;
The following automatic conversions were performed:

data item '_symmetry_cell_setting' value 'Monoclinic' was changed to
'monoclinic' in accordance with the
/home/saulius/struct/COD-crude-data/automatic-downloads/DataCite-retrospective/RSC/depositions/lib/dictionaries/cif_core.dic
dictionary named 'cif_core.dic' version 2.4.2 last updated on
2011-04-26.

Automatic conversion script
Id: cif_fix_values 6909 2019-04-08 15:41:33Z antanas 
;
_cod_original_sg_symbol_H-M P2(1)/c
_cod_database_code 7239110

loop_
_symmetry_equiv_pos_as_xyz
'x, y, z'
'-x, y+1/2, -z+1/2'
'-x, -y, -z'
'x, -y-1/2, z-1/2'

loop_
_atom_site_label
_atom_site_type_symbol
_atom_site_fract_x
_atom_site_fract_y
_atom_site_fract_z
_atom_site_U_iso_or_equiv
_atom_site_adp_type
_atom_site_occupancy
_atom_site_symmetry_multiplicity
_atom_site_calc_flag
_atom_site_refinement_flags
Rh1 Rh 0.264740(14) 0.35547(2) 0.268407(18) 0.02192(9) Uani 1 1 d .
Rh2 Rh 0.296530(14) 0.68945(2) 0.112429(18) 0.02194(9) Uani 1 1 d .
N1 N 0.24177(16) 0.5003(2) 0.2779(2) 0.0247(7) Uani 1 1 d .
N2 N 0.30673(15) 0.4092(2) 0.1675(2) 0.0237(7) Uani 1 1 d .
N3 N 0.31898(15) 0.5446(2) 0.1035(2) 0.0244(7) Uani 1 1 d .
N4 N 0.25575(16) 0.6368(2) 0.2158(2) 0.0247(7) Uani 1 1 d .
N5 N 0.18127(16) 0.3470(2) 0.1970(2) 0.0261(7) Uani 1 1 d .
N6 N -0.20943(16) 0.3440(2) -0.0556(2) 0.0261(7) Uani 1 1 d .
O1 O 0.1702(2) -0.0223(3) 0.2547(3) 0.0688(13) Uani 1 1 d .
O2 O 0.0622(3) -0.0116(5) 0.2651(4) 0.112(3) Uani 1 1 d .
O3 O 0.1065(3) -0.1119(3) 0.1706(4) 0.094(2) Uani 1 1 d .
O4 O 0.4353(3) 0.0453(4) 0.2240(3) 0.0803(16) Uani 1 1 d .
O5 O 0.3813(2) 0.0412(5) 0.1000(3) 0.094(2) Uani 1 1 d .
O6 O 0.4630(3) -0.0697(4) 0.1298(4) 0.095(2) Uani 1 1 d .
S1 S 0.10959(7) -0.03129(10) 0.21869(11) 0.0539(4) Uani 1 1 d .
S2 S 0.43638(8) 0.01863(13) 0.14305(10) 0.0595(4) Uani 1 1 d .
F1 F 0.1117(3) 0.1419(3) 0.1829(4) 0.1061(19) Uani 1 1 d .
F2 F 0.1473(3) 0.0607(5) 0.0994(4) 0.141(3) Uani 1 1 d .
F3 F 0.0496(3) 0.0681(4) 0.1137(3) 0.1098(19) Uani 1 1 d .
F4 F 0.54601(19) 0.0883(3) 0.1394(3) 0.0871(14) Uani 1 1 d .
F5 F 0.4962(3) 0.0939(4) 0.0315(3) 0.1001(18) Uani 1 1 d .
F6 F 0.4756(2) 0.1864(3) 0.1220(3) 0.0842(14) Uani 1 1 d .
C1 C 0.20559(19) 0.5668(3) 0.3119(2) 0.0258(8) Uani 1 1 d .
C2 C 0.1632(2) 0.5606(3) 0.3696(3) 0.0339(10) Uani 1 1 d .
H2 H 0.1570 0.5054 0.3955 0.041 Uiso 1 1 calc R
C3 C 0.1310(3) 0.6391(4) 0.3867(3) 0.0430(12) Uani 1 1 d .
H3 H 0.1024 0.6364 0.4245 0.052 Uiso 1 1 calc R
C4 C 0.1402(2) 0.7221(4) 0.3488(3) 0.0419(12) Uani 1 1 d .
H4 H 0.1176 0.7735 0.3624 0.050 Uiso 1 1 calc R
C5 C 0.1817(2) 0.7310(3) 0.2918(3) 0.0334(10) Uani 1 1 d .
H5 H 0.1877 0.7870 0.2671 0.040 Uiso 1 1 calc R
C6 C 0.2144(2) 0.6516(3) 0.2728(2) 0.0266(8) Uani 1 1 d .
C7 C 0.26829(18) 0.5470(3) 0.2231(2) 0.0232(8) Uani 1 1 d .
C8 C 0.30058(18) 0.5006(3) 0.1654(2) 0.0224(8) Uani 1 1 d .
C9 C 0.33334(18) 0.3895(3) 0.0986(3) 0.0253(8) Uani 1 1 d .
C10 C 0.3524(2) 0.3060(3) 0.0670(3) 0.0324(10) Uani 1 1 d .
H10 H 0.3480 0.2505 0.0931 0.039 Uiso 1 1 calc R
C11 C 0.3778(2) 0.3091(3) -0.0037(3) 0.0376(11) Uani 1 1 d .
H11 H 0.3918 0.2547 -0.0253 0.045 Uiso 1 1 calc R
C12 C 0.3833(2) 0.3918(4) -0.0442(3) 0.0374(11) Uani 1 1 d .
H12 H 0.3999 0.3907 -0.0926 0.045 Uiso 1 1 calc R
C13 C 0.3648(2) 0.4747(3) -0.0147(3) 0.0318(9) Uani 1 1 d .
H13 H 0.3687 0.5293 -0.0422 0.038 Uiso 1 1 calc R
C14 C 0.33991(18) 0.4740(3) 0.0580(2) 0.0263(8) Uani 1 1 d .
C15 C 0.0177(2) 0.3490(4) 0.0498(3) 0.0368(11) Uani 1 1 d .
H15 H 0.0191 0.3145 0.0046 0.044 Uiso 1 1 calc R
C16 C -0.0349(2) 0.3923(3) 0.0630(3) 0.0330(10) Uani 1 1 d .
H16 H -0.0346 0.4329 0.1047 0.040 Uiso 1 1 calc R
C17 C 0.18100(19) 0.3169(3) 0.1237(3) 0.0314(10) Uani 1 1 d .
H17 H 0.2174 0.2951 0.1050 0.038 Uiso 1 1 calc R
C18 C 0.1282(2) 0.3171(4) 0.0748(3) 0.0335(10) Uani 1 1 d .
H18 H 0.1293 0.2942 0.0247 0.040 Uiso 1 1 calc R
C19 C 0.0734(2) 0.3518(3) 0.1013(3) 0.0299(9) Uani 1 1 d .
C20 C 0.0746(2) 0.3819(4) 0.1779(3) 0.0358(10) Uani 1 1 d .
H20 H 0.0391 0.4051 0.1984 0.043 Uiso 1 1 calc R
C21 C 0.1287(2) 0.3769(4) 0.2231(3) 0.0340(10) Uani 1 1 d .
H21 H 0.1283 0.3954 0.2746 0.041 Uiso 1 1 calc R
C22 C -0.2024(2) 0.4046(3) 0.0029(3) 0.0304(9) Uani 1 1 d .
H22 H -0.2370 0.4345 0.0194 0.036 Uiso 1 1 calc R
C23 C -0.1459(2) 0.4249(3) 0.0399(3) 0.0348(10) Uani 1 1 d .
H23 H -0.1432 0.4678 0.0799 0.042 Uiso 1 1 calc R
C24 C -0.0932(2) 0.3809(3) 0.0170(3) 0.0294(9) Uani 1 1 d .
C25 C -0.0999(2) 0.3192(4) -0.0457(3) 0.0362(11) Uani 1 1 d .
H25 H -0.0659 0.2894 -0.0642 0.043 Uiso 1 1 calc R
C26 C -0.1585(2) 0.3035(4) -0.0795(3) 0.0332(10) Uani 1 1 d .
H26 H -0.1625 0.2627 -0.1210 0.040 Uiso 1 1 calc R
C27 C 0.2964(2) 0.2186(3) 0.2942(3) 0.0294(9) Uani 1 1 d .
C28 C 0.3469(2) 0.2826(3) 0.3094(3) 0.0319(10) Uani 1 1 d .
C29 C 0.3281(2) 0.3464(3) 0.3662(3) 0.0361(11) Uani 1 1 d .
C30 C 0.2685(2) 0.3187(3) 0.3887(3) 0.0309(9) Uani 1 1 d .
C31 C 0.2500(2) 0.2401(3) 0.3458(3) 0.0319(9) Uani 1 1 d .
C32 C 0.2968(3) 0.1362(4) 0.2424(4) 0.0487(14) Uani 1 1 d .
H32A H 0.3135 0.0843 0.2709 0.073 Uiso 1 1 calc R
H32B H 0.3217 0.1488 0.1995 0.073 Uiso 1 1 calc R
H32C H 0.2556 0.1225 0.2234 0.073 Uiso 1 1 calc R
C33 C 0.4069(2) 0.2807(4) 0.2735(4) 0.0480(13) Uani 1 1 d .
H33A H 0.4217 0.3426 0.2680 0.072 Uiso 1 1 calc R
H33B H 0.4022 0.2522 0.2234 0.072 Uiso 1 1 calc R
H33C H 0.4359 0.2460 0.3057 0.072 Uiso 1 1 calc R
C34 C 0.3651(3) 0.4251(4) 0.4002(4) 0.0592(18) Uani 1 1 d .
H34A H 0.4039 0.4278 0.3767 0.089 Uiso 1 1 calc R
H34B H 0.3719 0.4161 0.4550 0.089 Uiso 1 1 calc R
H34C H 0.3432 0.4818 0.3907 0.089 Uiso 1 1 calc R
C35 C 0.2351(3) 0.3605(4) 0.4553(3) 0.0496(14) Uani 1 1 d .
H35A H 0.1918 0.3489 0.4476 0.074 Uiso 1 1 calc R
H35B H 0.2422 0.4259 0.4570 0.074 Uiso 1 1 calc R
H35C H 0.2502 0.3332 0.5032 0.074 Uiso 1 1 calc R
C36 C 0.1931(3) 0.1863(4) 0.3550(4) 0.0502(14) Uani 1 1 d .
H36A H 0.2020 0.1348 0.3887 0.075 Uiso 1 1 calc R
H36B H 0.1776 0.1643 0.3054 0.075 Uiso 1 1 calc R
H36C H 0.1628 0.2249 0.3770 0.075 Uiso 1 1 calc R
C37 C 0.37789(19) 0.7584(3) 0.1558(3) 0.0317(10) Uani 1 1 d .
C38 C 0.3843(2) 0.7406(3) 0.0750(3) 0.0373(11) Uani 1 1 d .
C39 C 0.3338(2) 0.7843(4) 0.0329(3) 0.0385(11) Uani 1 1 d .
C40 C 0.2996(2) 0.8349(3) 0.0865(3) 0.0346(10) Uani 1 1 d .
C41 C 0.3268(2) 0.8203(3) 0.1620(3) 0.0307(9) Uani 1 1 d .
C42 C 0.4197(3) 0.7281(4) 0.2213(4) 0.0501(14) Uani 1 1 d .
H42A H 0.4500 0.7750 0.2327 0.075 Uiso 1 1 calc R
H42B H 0.4397 0.6719 0.2077 0.075 Uiso 1 1 calc R
H42C H 0.3964 0.7178 0.2660 0.075 Uiso 1 1 calc R
C43 C 0.4351(3) 0.6873(4) 0.0428(5) 0.0622(19) Uani 1 1 d .
H43A H 0.4242 0.6712 -0.0100 0.093 Uiso 1 1 calc R
H43B H 0.4422 0.6321 0.0727 0.093 Uiso 1 1 calc R
H43C H 0.4718 0.7241 0.0450 0.093 Uiso 1 1 calc R
C44 C 0.3244(4) 0.7849(5) -0.0537(3) 0.066(2) Uani 1 1 d .
H44A H 0.2812 0.7859 -0.0679 0.099 Uiso 1 1 calc R
H44B H 0.3425 0.7306 -0.0745 0.099 Uiso 1 1 calc R
H44C H 0.3435 0.8387 -0.0740 0.099 Uiso 1 1 calc R
C45 C 0.2471(3) 0.8991(4) 0.0682(4) 0.0551(16) Uani 1 1 d .
H45A H 0.2186 0.8958 0.1085 0.083 Uiso 1 1 calc R
H45B H 0.2266 0.8817 0.0198 0.083 Uiso 1 1 calc R
H45C H 0.2622 0.9611 0.0646 0.083 Uiso 1 1 calc R
C46 C 0.3084(3) 0.8632(4) 0.2360(3) 0.0463(13) Uani 1 1 d .
H46A H 0.3358 0.9133 0.2498 0.069 Uiso 1 1 calc R
H46B H 0.3106 0.8178 0.2765 0.069 Uiso 1 1 calc R
H46C H 0.2672 0.8861 0.2293 0.069 Uiso 1 1 calc R
C47 C 0.1032(3) 0.0595(5) 0.1459(5) 0.068(2) Uani 1 1 d .
C48 C 0.4910(3) 0.0998(4) 0.1058(4) 0.0538(15) Uani 1 1 d .
C49 C 0.9769(4) 0.1826(8) 0.2767(5) 0.091(3) Uani 1 1 d .
H49A H 0.9570 0.2398 0.2876 0.137 Uiso 1 1 calc R
H49B H 0.9475 0.1333 0.2770 0.137 Uiso 1 1 calc R
H49C H 0.9938 0.1860 0.2267 0.137 Uiso 1 1 calc R
O7 O 1.0238(3) 0.1662(6) 0.3328(4) 0.098(2) Uani 1 1 d D
H7' H 1.039(6) 0.113(5) 0.319(7) 0.147 Uiso 1 1 d D
C50 C 0.0373(4) 0.3859(8) 0.4199(7) 0.112(4) Uani 1 1 d D
H50A H 0.0576 0.4344 0.4493 0.169 Uiso 1 1 calc R
H50B H 0.0032 0.3635 0.4473 0.169 Uiso 1 1 calc R
H50C H 0.0227 0.4094 0.3703 0.169 Uiso 1 1 calc R
O8 O 0.0775(3) 0.3160(5) 0.4099(3) 0.0864(18) Uani 1 1 d D
H8' H 0.050(2) 0.272(2) 0.379(4) 0.057(19) Uiso 1 1 d D
C51 C 0.5017(3) 0.9359(5) 0.3753(5) 0.0652(18) Uani 1 1 d .
H51A H 0.5228 0.9704 0.3376 0.098 Uiso 1 1 calc R
H51B H 0.5217 0.8774 0.3838 0.098 Uiso 1 1 calc R
H51C H 0.5023 0.9697 0.4230 0.098 Uiso 1 1 calc R
O9 O 0.4421(3) 0.9217(4) 0.3488(3) 0.0815(16) Uani 1 1 d D
H9' H 0.440(3) 0.967(3) 0.299(3) 0.039(15) Uiso 1 1 d D

loop_
_atom_site_aniso_label
_atom_site_aniso_U_11
_atom_site_aniso_U_22
_atom_site_aniso_U_33
_atom_site_aniso_U_23
_atom_site_aniso_U_13
_atom_site_aniso_U_12
Rh1 0.02141(16) 0.01987(16) 0.02386(17) 0.00069(11) -0.00419(11) -0.00147(11)
Rh2 0.02037(16) 0.02070(16) 0.02424(17) 0.00257(12) -0.00342(11) -0.00062(11)
N1 0.0261(17) 0.0268(17) 0.0212(16) 0.0001(13) 0.0014(13) 0.0018(14)
N2 0.0207(16) 0.0184(15) 0.0320(18) -0.0020(14) 0.0010(14) 0.0006(12)
N3 0.0212(16) 0.0258(17) 0.0259(17) 0.0021(14) -0.0007(13) 0.0008(13)
N4 0.0280(17) 0.0207(16) 0.0250(17) -0.0007(13) -0.0015(14) 0.0025(13)
N5 0.0191(16) 0.0305(18) 0.0280(18) -0.0018(14) -0.0038(13) -0.0014(13)
N6 0.0218(16) 0.0296(18) 0.0265(18) 0.0012(14) -0.0036(14) -0.0033(14)
O1 0.053(3) 0.062(3) 0.090(4) 0.012(3) -0.007(2) 0.003(2)
O2 0.096(4) 0.129(6) 0.117(5) 0.078(4) 0.052(4) 0.049(4)
O3 0.117(5) 0.042(3) 0.119(5) -0.003(3) -0.024(4) -0.001(3)
O4 0.089(4) 0.097(4) 0.055(3) 0.009(3) 0.007(3) 0.025(3)
O5 0.062(3) 0.151(6) 0.068(3) 0.019(4) -0.010(3) -0.025(4)
O6 0.120(5) 0.063(3) 0.106(5) -0.013(3) 0.040(4) -0.037(3)
S1 0.0507(8) 0.0354(7) 0.0764(11) 0.0180(7) 0.0099(7) 0.0006(6)
S2 0.0503(8) 0.0662(10) 0.0625(10) 0.0080(8) 0.0089(7) -0.0052(7)
F1 0.116(4) 0.050(3) 0.153(5) 0.031(3) 0.011(4) -0.003(3)
F2 0.171(6) 0.128(5) 0.134(5) 0.073(4) 0.097(5) 0.074(4)
F3 0.113(4) 0.110(4) 0.101(4) 0.025(3) -0.046(3) 0.017(3)
F4 0.054(2) 0.070(3) 0.137(4) -0.016(3) -0.007(3) -0.002(2)
F5 0.137(4) 0.100(4) 0.067(3) -0.017(3) 0.038(3) -0.056(3)
F6 0.095(3) 0.051(2) 0.108(4) 0.001(2) 0.020(3) 0.018(2)
C1 0.025(2) 0.029(2) 0.023(2) -0.0016(16) -0.0009(16) 0.0013(16)
C2 0.040(2) 0.036(2) 0.026(2) -0.0006(18) 0.0028(19) 0.001(2)
C3 0.044(3) 0.053(3) 0.032(3) -0.011(2) 0.009(2) 0.004(2)
C4 0.043(3) 0.041(3) 0.042(3) -0.015(2) 0.005(2) 0.013(2)
C5 0.039(2) 0.027(2) 0.034(2) -0.0059(18) -0.0014(19) 0.0045(19)
C6 0.032(2) 0.026(2) 0.0217(19) -0.0037(16) -0.0048(16) 0.0019(16)
C7 0.0219(18) 0.0235(19) 0.0236(19) 0.0004(15) -0.0039(15) 0.0017(15)
C8 0.0205(18) 0.0228(19) 0.0238(19) 0.0022(15) 0.0010(15) 0.0027(14)
C9 0.0200(18) 0.026(2) 0.029(2) -0.0042(16) -0.0023(16) 0.0000(15)
C10 0.027(2) 0.027(2) 0.042(3) -0.0097(19) -0.0054(19) 0.0014(17)
C11 0.032(2) 0.037(3) 0.043(3) -0.017(2) -0.001(2) 0.0026(19)
C12 0.032(2) 0.049(3) 0.031(2) -0.012(2) 0.0019(19) -0.002(2)
C13 0.028(2) 0.038(2) 0.030(2) -0.0038(19) 0.0034(17) -0.0023(18)
C14 0.0217(19) 0.029(2) 0.028(2) -0.0052(17) -0.0011(16) 0.0006(16)
C15 0.028(2) 0.054(3) 0.028(2) -0.003(2) -0.0044(18) 0.002(2)
C16 0.026(2) 0.037(2) 0.035(2) 0.0003(19) -0.0055(18) -0.0017(18)
C17 0.0188(19) 0.043(3) 0.032(2) -0.0073(19) -0.0031(17) 0.0015(17)
C18 0.023(2) 0.051(3) 0.026(2) -0.007(2) -0.0045(17) -0.0004(19)
C19 0.022(2) 0.040(2) 0.027(2) -0.0022(18) -0.0017(16) -0.0016(17)
C20 0.022(2) 0.053(3) 0.033(2) -0.007(2) -0.0003(18) 0.0022(19)
C21 0.026(2) 0.050(3) 0.025(2) -0.009(2) -0.0014(17) 0.0017(19)
C22 0.0226(19) 0.034(2) 0.034(2) -0.0070(19) -0.0031(17) 0.0044(17)
C23 0.034(2) 0.032(2) 0.037(2) -0.0067(19) -0.0103(19) 0.0033(19)
C24 0.024(2) 0.035(2) 0.028(2) 0.0046(18) -0.0043(17) -0.0035(17)
C25 0.021(2) 0.055(3) 0.031(2) -0.003(2) 0.0001(18) 0.0038(19)
C26 0.026(2) 0.047(3) 0.025(2) -0.0075(19) -0.0033(17) 0.0051(19)
C27 0.029(2) 0.0211(19) 0.038(2) 0.0045(17) -0.0054(18) 0.0018(16)
C28 0.026(2) 0.030(2) 0.038(2) 0.0121(19) -0.0087(18) 0.0022(17)
C29 0.045(3) 0.029(2) 0.032(2) 0.0064(18) -0.021(2) -0.0048(19)
C30 0.042(2) 0.024(2) 0.026(2) 0.0053(17) -0.0092(18) 0.0043(18)
C31 0.038(2) 0.024(2) 0.033(2) 0.0055(18) -0.0023(19) -0.0022(18)
C32 0.066(4) 0.028(2) 0.053(3) -0.009(2) 0.001(3) 0.004(2)
C33 0.028(2) 0.054(3) 0.061(4) 0.015(3) -0.004(2) 0.006(2)
C34 0.070(4) 0.038(3) 0.065(4) 0.005(3) -0.038(3) -0.016(3)
C35 0.076(4) 0.048(3) 0.024(2) 0.003(2) -0.001(2) 0.015(3)
C36 0.050(3) 0.041(3) 0.061(4) 0.001(3) 0.012(3) -0.012(2)
C37 0.0218(19) 0.027(2) 0.046(3) 0.0016(19) -0.0059(18) -0.0051(16)
C38 0.027(2) 0.031(2) 0.054(3) -0.003(2) 0.004(2) -0.0090(18)
C39 0.038(3) 0.037(2) 0.040(3) 0.012(2) -0.004(2) -0.014(2)
C40 0.029(2) 0.024(2) 0.050(3) 0.012(2) -0.006(2) -0.0042(17)
C41 0.028(2) 0.0203(19) 0.043(3) 0.0023(18) -0.0038(19) -0.0040(16)
C42 0.039(3) 0.049(3) 0.059(4) 0.002(3) -0.023(3) 0.002(2)
C43 0.034(3) 0.054(4) 0.102(6) -0.018(3) 0.025(3) -0.009(3)
C44 0.086(5) 0.075(4) 0.036(3) 0.015(3) 0.002(3) -0.035(4)
C45 0.040(3) 0.040(3) 0.083(5) 0.026(3) -0.014(3) 0.005(2)
C46 0.053(3) 0.034(3) 0.052(3) -0.016(2) 0.000(3) -0.008(2)
C47 0.065(4) 0.063(4) 0.077(5) 0.027(4) 0.026(4) 0.028(3)
C48 0.043(3) 0.051(3) 0.069(4) -0.007(3) 0.008(3) 0.002(3)
C49 0.061(5) 0.147(9) 0.066(5) 0.010(5) 0.003(4) 0.031(5)
O7 0.069(4) 0.153(6) 0.072(4) -0.006(4) 0.002(3) 0.026(4)
C50 0.067(5) 0.128(9) 0.139(10) -0.003(7) -0.015(6) 0.026(6)
O8 0.068(3) 0.122(5) 0.069(4) 0.003(3) 0.000(3) 0.022(3)
C51 0.050(4) 0.069(4) 0.076(5) 0.014(4) -0.005(3) 0.002(3)
O9 0.091(4) 0.093(4) 0.059(3) -0.002(3) -0.010(3) -0.009(3)

loop_
_atom_type_symbol
_atom_type_description
_atom_type_scat_dispersion_real
_atom_type_scat_dispersion_imag
_atom_type_scat_source
C C 0.0033 0.0016 'International Tables Vol C Tables 4.2.6.8 and 6.1.1.4'
H H 0.0000 0.0000 'International Tables Vol C Tables 4.2.6.8 and 6.1.1.4'
N N 0.0061 0.0033 'International Tables Vol C Tables 4.2.6.8 and 6.1.1.4'
O O 0.0106 0.0060 'International Tables Vol C Tables 4.2.6.8 and 6.1.1.4'
F F 0.0171 0.0103 'International Tables Vol C Tables 4.2.6.8 and 6.1.1.4'
S S 0.1246 0.1234 'International Tables Vol C Tables 4.2.6.8 and 6.1.1.4'
Rh Rh -1.1178 0.9187 'International Tables Vol C Tables 4.2.6.8 and 6.1.1.4'

loop_
_geom_angle_atom_site_label_1
_geom_angle_atom_site_label_2
_geom_angle_atom_site_label_3
_geom_angle
_geom_angle_site_symmetry_1
_geom_angle_site_symmetry_3
C29 Rh1 C27 65.78(17) . .
C29 Rh1 N5 161.16(18) . .
C27 Rh1 N5 108.68(15) . .
C29 Rh1 C30 39.2(2) . .
C27 Rh1 C30 64.72(17) . .
N5 Rh1 C30 121.98(17) . .
C29 Rh1 N2 112.31(17) . .
C27 Rh1 N2 110.87(16) . .
N5 Rh1 N2 86.53(13) . .
C30 Rh1 N2 151.41(16) . .
C29 Rh1 C28 38.8(2) . .
C27 Rh1 C28 39.43(17) . .
N5 Rh1 C28 145.14(16) . .
C30 Rh1 C28 64.82(18) . .
N2 Rh1 C28 93.48(15) . .
C29 Rh1 N1 98.15(16) . .
C27 Rh1 N1 162.94(15) . .
N5 Rh1 N1 84.65(13) . .
C30 Rh1 N1 99.41(15) . .
N2 Rh1 N1 79.77(13) . .
C28 Rh1 N1 129.70(16) . .
C29 Rh1 C31 64.85(18) . .
C27 Rh1 C31 38.41(18) . .
N5 Rh1 C31 99.24(16) . .
C30 Rh1 C31 37.97(17) . .
N2 Rh1 C31 149.00(16) . .
C28 Rh1 C31 64.60(18) . .
N1 Rh1 C31 130.91(16) . .
C37 Rh2 C39 65.59(18) . .
C37 Rh2 N6 164.54(16) . 3_565
C39 Rh2 N6 102.10(16) . 3_565
C37 Rh2 C40 65.18(17) . .
C39 Rh2 C40 38.7(2) . .
N6 Rh2 C40 99.39(16) 3_565 .
C37 Rh2 N3 107.04(15) . .
C39 Rh2 N3 118.87(18) . .
N6 Rh2 N3 86.89(13) 3_565 .
C40 Rh2 N3 157.50(17) . .
C37 Rh2 C41 39.00(17) . .
C39 Rh2 C41 64.8(2) . .
N6 Rh2 C41 128.42(15) 3_565 .
C40 Rh2 C41 38.31(18) . .
N3 Rh2 C41 144.26(15) . .
C37 Rh2 N4 104.14(16) . .
C39 Rh2 N4 160.18(18) . .
N6 Rh2 N4 84.58(13) 3_565 .
C40 Rh2 N4 122.14(17) . .
N3 Rh2 N4 79.78(13) . .
C41 Rh2 N4 96.38(16) . .
C37 Rh2 C38 38.82(19) . .
C39 Rh2 C38 38.71(19) . .
N6 Rh2 C38 135.18(17) 3_565 .
C40 Rh2 C38 64.42(18) . .
N3 Rh2 C38 95.93(16) . .
C41 Rh2 C38 64.37(18) . .
N4 Rh2 C38 140.04(17) . .
C7 N1 C1 103.2(3) . .
C7 N1 Rh1 109.2(3) . .
C1 N1 Rh1 147.1(3) . .
C8 N2 C9 103.2(3) . .
C8 N2 Rh1 109.5(3) . .
C9 N2 Rh1 146.9(3) . .
C8 N3 C14 103.2(3) . .
C8 N3 Rh2 109.2(3) . .
C14 N3 Rh2 147.2(3) . .
C7 N4 C6 102.8(3) . .
C7 N4 Rh2 109.1(3) . .
C6 N4 Rh2 147.0(3) . .
C21 N5 C17 118.0(4) . .
C21 N5 Rh1 120.4(3) . .
C17 N5 Rh1 121.4(3) . .
C26 N6 C22 117.1(4) . .
C26 N6 Rh2 119.1(3) . 3_565
C22 N6 Rh2 123.7(3) . 3_565
O2 S1 O1 115.5(4) . .
O2 S1 O3 119.8(5) . .
O1 S1 O3 109.8(3) . .
O2 S1 C47 102.9(3) . .
O1 S1 C47 105.5(3) . .
O3 S1 C47 100.8(4) . .
O5 S2 O6 117.6(4) . .
O5 S2 O4 112.7(4) . .
O6 S2 O4 114.9(4) . .
O5 S2 C48 102.6(3) . .
O6 S2 C48 104.0(3) . .
O4 S2 C48 102.5(3) . .
N1 C1 C2 131.8(4) . .
N1 C1 C6 107.6(4) . .
C2 C1 C6 120.5(4) . .
C3 C2 C1 117.7(5) . .
C2 C3 C4 121.7(5) . .
C5 C4 C3 122.3(5) . .
C4 C5 C6 116.9(5) . .
N4 C6 C5 130.7(4) . .
N4 C6 C1 108.3(4) . .
C5 C6 C1 120.9(4) . .
N1 C7 N4 118.1(4) . .
N1 C7 C8 120.9(4) . .
N4 C7 C8 120.2(4) . .
N3 C8 N2 117.7(4) . .
N3 C8 C7 121.5(4) . .
N2 C8 C7 120.3(4) . .
N2 C9 C10 131.4(4) . .
N2 C9 C14 107.8(4) . .
C10 C9 C14 120.8(4) . .
C11 C10 C9 117.5(5) . .
C10 C11 C12 121.7(4) . .
C13 C12 C11 121.9(5) . .
C12 C13 C14 117.7(5) . .
N3 C14 C13 131.6(4) . .
N3 C14 C9 108.1(4) . .
C13 C14 C9 120.3(4) . .
C16 C15 C19 124.9(5) . .
C15 C16 C24 125.3(5) . .
N5 C17 C18 122.3(4) . .
C17 C18 C19 119.6(4) . .
C20 C19 C18 117.1(4) . .
C20 C19 C15 123.8(4) . .
C18 C19 C15 118.9(4) . .
C21 C20 C19 119.4(4) . .
N5 C21 C20 123.5(4) . .
N6 C22 C23 123.2(4) . .
C22 C23 C24 119.9(4) . .
C23 C24 C25 117.3(4) . .
C23 C24 C16 119.8(4) . .
C25 C24 C16 122.6(4) . .
C26 C25 C24 118.8(4) . .
N6 C26 C25 123.7(4) . .
C31 C27 C28 107.7(4) . .
C31 C27 C32 125.5(4) . .
C28 C27 C32 126.1(5) . .
C31 C27 Rh1 72.2(2) . .
C28 C27 Rh1 71.2(2) . .
C32 C27 Rh1 129.0(4) . .
C29 C28 C27 107.2(4) . .
C29 C28 C33 126.6(5) . .
C27 C28 C33 126.2(5) . .
C29 C28 Rh1 69.2(2) . .
C27 C28 Rh1 69.4(2) . .
C33 C28 Rh1 127.3(3) . .
C28 C29 C30 107.7(4) . .
C28 C29 C34 126.5(5) . .
C30 C29 C34 125.7(5) . .
C28 C29 Rh1 72.0(2) . .
C30 C29 Rh1 71.1(2) . .
C34 C29 Rh1 125.2(3) . .
C31 C30 C29 108.8(4) . .
C31 C30 C35 125.9(5) . .
C29 C30 C35 124.9(5) . .
C31 C30 Rh1 72.3(3) . .
C29 C30 Rh1 69.7(3) . .
C35 C30 Rh1 129.8(3) . .
C30 C31 C27 108.4(4) . .
C30 C31 C36 125.9(5) . .
C27 C31 C36 125.6(4) . .
C30 C31 Rh1 69.8(3) . .
C27 C31 Rh1 69.3(2) . .
C36 C31 Rh1 128.6(4) . .
C38 C37 C41 107.6(4) . .
C38 C37 C42 127.0(5) . .
C41 C37 C42 125.0(5) . .
C38 C37 Rh2 72.4(2) . .
C41 C37 Rh2 71.8(2) . .
C42 C37 Rh2 126.4(4) . .
C39 C38 C37 107.6(4) . .
C39 C38 C43 127.4(6) . .
C37 C38 C43 125.1(5) . .
C39 C38 Rh2 68.9(3) . .
C37 C38 Rh2 68.8(3) . .
C43 C38 Rh2 128.2(4) . .
C40 C39 C38 108.1(4) . .
C40 C39 C44 126.8(5) . .
C38 C39 C44 124.7(6) . .
C40 C39 Rh2 71.4(3) . .
C38 C39 Rh2 72.4(3) . .
C44 C39 Rh2 127.7(4) . .
C41 C40 C39 108.3(4) . .
C41 C40 C45 124.3(5) . .
C39 C40 C45 127.2(5) . .
C41 C40 Rh2 71.3(2) . .
C39 C40 Rh2 69.9(3) . .
C45 C40 Rh2 128.3(3) . .
C40 C41 C37 108.1(4) . .
C40 C41 C46 127.3(4) . .
C37 C41 C46 124.6(5) . .
C40 C41 Rh2 70.4(3) . .
C37 C41 Rh2 69.2(2) . .
C46 C41 Rh2 127.6(3) . .
F3 C47 F2 115.1(8) . .
F3 C47 F1 102.5(6) . .
F2 C47 F1 101.3(7) . .
F3 C47 S1 114.0(6) . .
F2 C47 S1 114.3(5) . .
F1 C47 S1 107.8(6) . .
F5 C48 F4 107.6(6) . .
F5 C48 F6 107.8(6) . .
F4 C48 F6 105.2(5) . .
F5 C48 S2 113.7(5) . .
F4 C48 S2 111.2(5) . .
F6 C48 S2 110.9(4) . .

loop_
_geom_bond_atom_site_label_1
_geom_bond_atom_site_label_2
_geom_bond_distance
_geom_bond_site_symmetry_2
Rh1 C29 2.127(4) .
Rh1 C27 2.140(4) .
Rh1 N5 2.144(3) .
Rh1 C30 2.146(4) .
Rh1 N2 2.161(4) .
Rh1 C28 2.164(4) .
Rh1 N1 2.166(3) .
Rh1 C31 2.178(4) .
Rh2 C37 2.135(4) .
Rh2 C39 2.138(5) .
Rh2 N6 2.144(3) 3_565
Rh2 C40 2.158(4) .
Rh2 N3 2.164(3) .
Rh2 C41 2.169(4) .
Rh2 N4 2.179(4) .
Rh2 C38 2.183(5) .
N1 C7 1.325(5) .
N1 C1 1.396(5) .
N2 C8 1.332(5) .
N2 C9 1.384(6) .
N3 C8 1.327(5) .
N3 C14 1.383(5) .
N4 C7 1.334(5) .
N4 C6 1.389(6) .
N5 C21 1.328(6) .
N5 C17 1.341(6) .
N6 C26 1.341(6) .
N6 C22 1.342(6) .
N6 Rh2 2.144(3) 3_565
O1 S1 1.434(5) .
O2 S1 1.372(6) .
O3 S1 1.434(6) .
O4 S2 1.455(6) .
O5 S2 1.416(6) .
O6 S2 1.429(7) .
S1 C47 1.821(7) .
S2 C48 1.818(7) .
F1 C47 1.363(10) .
F2 C47 1.287(8) .
F3 C47 1.272(9) .
F4 C48 1.312(7) .
F5 C48 1.299(8) .
F6 C48 1.334(7) .
C1 C2 1.400(6) .
C1 C6 1.421(6) .
C2 C3 1.376(7) .
C3 C4 1.391(8) .
C4 C5 1.381(7) .
C5 C6 1.402(6) .
C7 C8 1.422(6) .
C9 C10 1.401(6) .
C9 C14 1.422(6) .
C10 C11 1.372(7) .
C11 C12 1.396(8) .
C12 C13 1.375(7) .
C13 C14 1.397(6) .
C15 C16 1.339(7) .
C15 C19 1.465(6) .
C16 C24 1.470(6) .
C17 C18 1.391(6) .
C18 C19 1.396(6) .
C19 C20 1.394(6) .
C20 C21 1.380(6) .
C22 C23 1.387(6) .
C23 C24 1.390(7) .
C24 C25 1.407(7) .
C25 C26 1.392(6) .
C27 C31 1.421(7) .
C27 C28 1.452(6) .
C27 C32 1.493(7) .
C28 C29 1.427(7) .
C28 C33 1.481(7) .
C29 C30 1.433(7) .
C29 C34 1.499(7) .
C30 C31 1.407(6) .
C30 C35 1.522(7) .
C31 C36 1.481(7) .
C37 C38 1.436(7) .
C37 C41 1.437(6) .
C37 C42 1.480(7) .
C38 C39 1.433(7) .
C38 C43 1.483(7) .
C39 C40 1.425(8) .
C39 C44 1.499(8) .
C40 C41 1.420(7) .
C40 C45 1.496(7) .
C41 C46 1.499(7) .
C49 O7 1.391(10) .
C50 O8 1.358(11) .
C51 O9 1.368(8) .

loop_
_geom_hbond_atom_site_label_D
_geom_hbond_atom_site_label_H
_geom_hbond_atom_site_label_A
_geom_hbond_distance_DH
_geom_hbond_distance_HA
_geom_hbond_distance_DA
_geom_hbond_angle_DHA
_geom_hbond_site_symmetry_A
O7 H7' O2 0.88(5) 2.11(6) 2.971(10) 167(12) 1_655
O8 H8' O7 1.02(4) 1.80(3) 2.772(11) 159(4) 1_455
O9 H9' O4 1.08(4) 1.73(4) 2.802(8) 176(5) 1_565
